data_1519845
loop_
_publ_author_name
'Huth, Susanne L.'
'Hursthouse, Michael B.'
'Withnell, James'

_publ_section_title
;
 6-Morpholinopyridine-2-carbaldehyde
;
_journal_name_full 'Crystal Structure Report Archive'
_journal_page_first 355
_journal_year 2007
_chemical_formula_sum 'C10 H12 N2 O2'
_chemical_formula_weight 192.22
_space_group_IT_number 4
_symmetry_cell_setting monoclinic
_symmetry_space_group_name_Hall 'P 2yb'
_symmetry_space_group_name_H-M 'P 1 21 1'
_atom_sites_solution_hydrogens geom
_atom_sites_solution_primary direct
_atom_sites_solution_secondary difmap
_cell_angle_alpha 90.00
_cell_angle_beta 100.940(2)
_cell_angle_gamma 90.00
_cell_formula_units_Z 2
_cell_length_a 8.1461(3)
_cell_length_b 5.9730(2)
_cell_length_c 9.5815(3)
_cell_measurement_reflns_used 1132
_cell_measurement_temperature 120(2)
_cell_measurement_theta_max 27.48
_cell_measurement_theta_min 2.91
_cell_volume 457.73(3)
_computing_cell_refinement 'DENZO (Otwinowski & Minor, 1997) & COLLECT (Hooft, R.W.W., 1998)'
_computing_data_collection 'COLLECT (Hooft, R.W.W., 1998)'
_computing_data_reduction 'DENZO (Otwinowski & Minor, 1997) & COLLECT (Hooft, R.W.W., 1998)'
_computing_structure_refinement 'SHELXL-97 (Sheldrick, 1997)'
_computing_structure_solution 'SHELXS-97 (Sheldrick, 1997)'
_diffrn_ambient_temperature 120(2)
_diffrn_measured_fraction_theta_full 0.993
_diffrn_measured_fraction_theta_max 0.993
_diffrn_measurement_device_type 'Bruker-Nonius APEX II CCD camera on \k-goniostat'
_diffrn_measurement_method '\f & \w scans'
_diffrn_radiation_monochromator '10cm confocal mirrors'
_diffrn_radiation_source 'Bruker-Nonius FR591 rotating anode'
_diffrn_radiation_type MoK\a
_diffrn_radiation_wavelength 0.71073
_diffrn_reflns_av_R_equivalents 0.0285
_diffrn_reflns_av_sigmaI/netI 0.0237
_diffrn_reflns_limit_h_max 10
_diffrn_reflns_limit_h_min -10
_diffrn_reflns_limit_k_max 6
_diffrn_reflns_limit_k_min -7
_diffrn_reflns_limit_l_max 11
_diffrn_reflns_limit_l_min -12
_diffrn_reflns_number 6430
_diffrn_reflns_theta_full 27.48
_diffrn_reflns_theta_max 27.48
_diffrn_reflns_theta_min 3.01
_exptl_absorpt_coefficient_mu 0.099
_exptl_absorpt_correction_T_max 0.9990
_exptl_absorpt_correction_T_min 0.9709
_exptl_absorpt_correction_type multi-scan
_exptl_absorpt_process_details 'SADABS 2007/2 (Sheldrick, G.M., 2007)'
_exptl_crystal_colour colourless
_exptl_crystal_density_diffrn 1.395
_exptl_crystal_density_method 'not measured'
_exptl_crystal_description 'cut plate'
_exptl_crystal_F_000 204
_exptl_crystal_size_max 0.30
_exptl_crystal_size_mid 0.10
_exptl_crystal_size_min 0.01
_refine_diff_density_max 0.173
_refine_diff_density_min -0.200
_refine_diff_density_rms 0.036
_refine_ls_extinction_method none
_refine_ls_goodness_of_fit_ref 1.124
_refine_ls_hydrogen_treatment constr
_refine_ls_matrix_type full
_refine_ls_number_parameters 127
_refine_ls_number_reflns 1152
_refine_ls_number_restraints 1
_refine_ls_restrained_S_all 1.123
_refine_ls_R_factor_all 0.0355
_refine_ls_R_factor_gt 0.0331
_refine_ls_shift/su_max 0.000
_refine_ls_shift/su_mean 0.000
_refine_ls_structure_factor_coef Fsqd
_refine_ls_weighting_details 'calc w=1/[\s^2^(Fo^2^)+(0.0307P)^2^+0.1359P] where P=(Fo^2^+2Fc^2^)/3'
_refine_ls_weighting_scheme calc
_refine_ls_wR_factor_gt 0.0779
_refine_ls_wR_factor_ref 0.0801
_reflns_number_gt 1089
_reflns_number_total 1152
_reflns_threshold_expression >2sigma(I)
_cod_data_source_file eCrystal-355.cif
_cod_data_source_block 2007jmw0010
_cod_depositor_comments
;
Citation :
Sample, Donated and Huth, Susanne L. and Hursthouse, Michael B. and 
Withnell, James (2007) 
University of Southampton, Crystal Structure Report Archive. 
(doi:10.5258/ecrystals/355)

More at:
http://ecrystals.chem.soton.ac.uk/355/

The following automatic conversions were performed:

'_symmetry_cell_setting' value 'Monoclinic' changed to 'monoclinic'
according to the built-in table from CIF Core dictionary named
'cif_core.dic' version 2.4.1 from 2010-06-29.

Automatic conversion script
Id: cif_fix_values 3392 2015-05-12 13:50:21Z andrius 
;
_cod_original_sg_symbol_H-M P2(1)
_cod_database_code 1519845

loop_
_symmetry_equiv_pos_as_xyz
'x, y, z'
'-x, y+1/2, -z'

loop_
_atom_site_label
_atom_site_type_symbol
_atom_site_fract_x
_atom_site_fract_y
_atom_site_fract_z
_atom_site_U_iso_or_equiv
_atom_site_adp_type
_atom_site_occupancy
_atom_site_symmetry_multiplicity
_atom_site_calc_flag
_atom_site_refinement_flags
_atom_site_disorder_assembly
_atom_site_disorder_group
O1 O 0.10475(16) 0.8747(3) 0.42582(14) 0.0235(3) Uani 1 1 d . . .
O2 O 0.99169(17) 1.2142(3) 0.15448(15) 0.0307(4) Uani 1 1 d . . .
N1 N 0.39883(19) 0.8147(3) 0.30862(17) 0.0195(3) Uani 1 1 d . . .
N2 N 0.63982(18) 0.9755(3) 0.25759(16) 0.0191(3) Uani 1 1 d . . .
C1 C 0.2534(2) 0.9985(4) 0.4781(2) 0.0235(4) Uani 1 1 d . . .
H1A H 0.3200 0.9181 0.5601 0.028 Uiso 1 1 calc R . .
H1B H 0.2228 1.1465 0.5121 0.028 Uiso 1 1 calc R . .
C2 C 0.3592(2) 1.0322(4) 0.3659(2) 0.0226(4) Uani 1 1 d . . .
H2A H 0.2979 1.1264 0.2881 0.027 Uiso 1 1 calc R . .
H2B H 0.4641 1.1105 0.4080 0.027 Uiso 1 1 calc R . .
C3 C 0.2490(2) 0.6792(4) 0.2605(2) 0.0237(4) Uani 1 1 d . . .
H3A H 0.2818 0.5279 0.2338 0.028 Uiso 1 1 calc R . .
H3B H 0.1799 0.7490 0.1754 0.028 Uiso 1 1 calc R . .
C4 C 0.1479(2) 0.6609(4) 0.3777(2) 0.0242(4) Uani 1 1 d . . .
H4A H 0.0444 0.5752 0.3422 0.029 Uiso 1 1 calc R . .
H4B H 0.2136 0.5773 0.4587 0.029 Uiso 1 1 calc R . .
C5 C 0.5284(2) 0.8089(4) 0.23314(18) 0.0184(4) Uani 1 1 d . . .
C6 C 0.7686(2) 0.9733(4) 0.18751(19) 0.0207(4) Uani 1 1 d . . .
C7 C 0.7937(2) 0.8104(4) 0.09166(18) 0.0242(4) Uani 1 1 d . . .
H7 H 0.8849 0.8178 0.0431 0.029 Uiso 1 1 calc R . .
C8 C 0.6797(2) 0.6354(4) 0.0693(2) 0.0259(4) Uani 1 1 d . . .
H8 H 0.6936 0.5177 0.0059 0.031 Uiso 1 1 calc R . .
C9 C 0.5462(2) 0.6320(4) 0.1390(2) 0.0231(4) Uani 1 1 d . . .
H9 H 0.4676 0.5129 0.1239 0.028 Uiso 1 1 calc R . .
C10 C 0.8851(2) 1.1651(4) 0.2216(2) 0.0237(4) Uani 1 1 d . . .
H10 H 0.8755 1.2553 0.3013 0.028 Uiso 1 1 calc R . .

loop_
_atom_site_aniso_label
_atom_site_aniso_U_11
_atom_site_aniso_U_22
_atom_site_aniso_U_33
_atom_site_aniso_U_23
_atom_site_aniso_U_13
_atom_site_aniso_U_12
O1 0.0190(6) 0.0241(7) 0.0284(7) -0.0011(6) 0.0073(5) -0.0026(6)
O2 0.0260(7) 0.0375(9) 0.0316(7) 0.0052(7) 0.0133(6) -0.0028(7)
N1 0.0191(7) 0.0169(8) 0.0229(7) -0.0034(7) 0.0047(6) -0.0032(6)
N2 0.0183(7) 0.0206(8) 0.0187(7) -0.0003(7) 0.0044(5) 0.0006(7)
C1 0.0209(9) 0.0236(11) 0.0273(9) -0.0050(9) 0.0076(7) -0.0041(8)
C2 0.0216(9) 0.0185(10) 0.0288(10) -0.0034(8) 0.0076(7) -0.0021(8)
C3 0.0236(9) 0.0222(11) 0.0255(9) -0.0025(8) 0.0056(7) -0.0063(8)
C4 0.0241(9) 0.0199(10) 0.0291(10) 0.0007(8) 0.0064(7) -0.0047(8)
C5 0.0170(8) 0.0210(9) 0.0165(8) 0.0004(7) 0.0012(6) 0.0016(7)
C6 0.0169(8) 0.0268(11) 0.0181(8) 0.0026(8) 0.0026(6) 0.0010(8)
C7 0.0202(8) 0.0356(12) 0.0168(8) -0.0006(9) 0.0036(7) 0.0066(9)
C8 0.0258(9) 0.0303(11) 0.0202(9) -0.0079(9) 0.0010(7) 0.0071(9)
C9 0.0213(9) 0.0221(10) 0.0244(9) -0.0038(8) 0.0005(7) 0.0004(8)
C10 0.0225(9) 0.0259(11) 0.0241(9) 0.0023(9) 0.0078(7) -0.0006(9)

loop_
_atom_type_symbol
_atom_type_description
_atom_type_scat_dispersion_real
_atom_type_scat_dispersion_imag
_atom_type_scat_source
C C 0.0033 0.0000 'International Tables Vol C Tables 4.2.6.8 and 6.1.1.4'
H H 0.0000 0.0000 'International Tables Vol C Tables 4.2.6.8 and 6.1.1.4'
N N 0.0061 0.0000 'International Tables Vol C Tables 4.2.6.8 and 6.1.1.4'
O O 0.0106 0.0000 'International Tables Vol C Tables 4.2.6.8 and 6.1.1.4'

loop_
_geom_angle_atom_site_label_1
_geom_angle_atom_site_label_2
_geom_angle_atom_site_label_3
_geom_angle
_geom_angle_site_symmetry_1
_geom_angle_site_symmetry_3
C4 O1 C1 109.47(14) . .
C5 N1 C3 119.52(15) . .
C5 N1 C2 117.33(16) . .
C3 N1 C2 112.16(15) . .
C5 N2 C6 118.12(16) . .
O1 C1 C2 112.27(16) . .
O1 C1 H1A 109.1 . .
C2 C1 H1A 109.1 . .
O1 C1 H1B 109.1 . .
C2 C1 H1B 109.1 . .
H1A C1 H1B 107.9 . .
N1 C2 C1 110.04(17) . .
N1 C2 H2A 109.7 . .
C1 C2 H2A 109.7 . .
N1 C2 H2B 109.7 . .
C1 C2 H2B 109.7 . .
H2A C2 H2B 108.2 . .
N1 C3 C4 110.08(16) . .
N1 C3 H3A 109.6 . .
C4 C3 H3A 109.6 . .
N1 C3 H3B 109.6 . .
C4 C3 H3B 109.6 . .
H3A C3 H3B 108.2 . .
O1 C4 C3 112.15(17) . .
O1 C4 H4A 109.2 . .
C3 C4 H4A 109.2 . .
O1 C4 H4B 109.2 . .
C3 C4 H4B 109.2 . .
H4A C4 H4B 107.9 . .
N2 C5 N1 116.58(16) . .
N2 C5 C9 121.30(16) . .
N1 C5 C9 122.08(17) . .
N2 C6 C7 124.48(19) . .
N2 C6 C10 114.11(17) . .
C7 C6 C10 121.42(17) . .
C6 C7 C8 117.04(17) . .
C6 C7 H7 121.5 . .
C8 C7 H7 121.5 . .
C9 C8 C7 120.1(2) . .
C9 C8 H8 119.9 . .
C7 C8 H8 119.9 . .
C8 C9 C5 118.89(19) . .
C8 C9 H9 120.6 . .
C5 C9 H9 120.6 . .
O2 C10 C6 124.31(19) . .
O2 C10 H10 117.8 . .
C6 C10 H10 117.8 . .

loop_
_geom_bond_atom_site_label_1
_geom_bond_atom_site_label_2
_geom_bond_distance
_geom_bond_site_symmetry_2
O1 C4 1.424(3) .
O1 C1 1.426(2) .
O2 C10 1.210(2) .
N1 C5 1.389(2) .
N1 C3 1.465(2) .
N1 C2 1.469(3) .
N2 C5 1.337(3) .
N2 C6 1.348(2) .
C1 C2 1.514(3) .
C1 H1A 0.9900 .
C1 H1B 0.9900 .
C2 H2A 0.9900 .
C2 H2B 0.9900 .
C3 C4 1.518(3) .
C3 H3A 0.9900 .
C3 H3B 0.9900 .
C4 H4A 0.9900 .
C4 H4B 0.9900 .
C5 C9 1.414(3) .
C6 C7 1.379(3) .
C6 C10 1.484(3) .
C7 C8 1.388(3) .
C7 H7 0.9500 .
C8 C9 1.380(3) .
C8 H8 0.9500 .
C9 H9 0.9500 .
C10 H10 0.9500 .
